data_1538315
loop_
_publ_author_name
'Magneli, A.'

_publ_section_title
;
 Crystal structure studies on gamma-tungsten oxide
;
_journal_name_full 'Arkiv foer Kemi'
_journal_page_first 223
_journal_page_last 230
_journal_volume 1
_journal_year 1949
_chemical_formula_sum 'O2.72 W'
_chemical_name_systematic 'W O2.72'
_space_group_IT_number 10
_symmetry_space_group_name_Hall '-P 2y'
_symmetry_space_group_name_H-M 'P 1 2/m 1'
_cell_angle_alpha 90
_cell_angle_beta 115.03
_cell_angle_gamma 90
_cell_formula_units_Z 18
_cell_length_a 18.31999
_cell_length_b 3.79
_cell_length_c 14.04
_cell_volume 883.286
_citation_journal_id_ASTM ARKEAD
_cod_data_source_file Magneli_ARKEAD_1949_224.cif
_cod_data_source_block O2.72W1
_cod_original_cell_volume 883.2856
_cod_original_formula_sum 'O2.72 W1'
_cod_database_code 1538315

loop_
_symmetry_equiv_pos_as_xyz
x,y,z
-x,y,-z
-x,-y,-z
x,-y,z

loop_
_atom_site_label
_atom_site_type_symbol
_atom_site_fract_x
_atom_site_fract_y
_atom_site_fract_z
_atom_site_occupancy
_atom_site_U_iso_or_equiv
W7 W+5 0.363 0.5 0.869 1 0.0
W3 W+5 0.127 0.5 0.759 1 0.0
O21 O-2 0.35 0.5 0.39 1 0.0
W4 W+5 0.218 0.5 0.575 1 0.0
O18 O-2 0.29 0.5 0.715 1 0.0
O16 O-2 0.19 0.5 0.3 1 0.0
O2 O-2 0.085 0 0.285 1 0.0
O4 O-2 0.22 0 0.575 1 0.0
O15 O-2 0.185 0.5 0.11 1 0.0
W9 W+5 0.453 0.5 0.168 1 0.0
O10 O-2 0.015 0.5 0.715 1 0.0
O23 O-2 0.445 0.5 0.82 1 0.0
O12 O-2 0.125 0.5 0.905 1 0.0
O1 O-2 0.07 0 0.005 1 0.0
O20 O-2 0.335 0.5 0.15 1 0.0
O25 O-2 0.5 0.5 0.5 1 0.0
W1 W+5 0.072 0.5 0.003 1 0.0
W5 W+5 0.257 0.5 0.015 1 0.0
O17 O-2 0.25 0.5 0.87 1 0.0
O6 O-2 0.275 0 0.255 1 0.0
O24 O-2 0.495 0.5 0.32 1 0.0
O9 O-2 0.455 0 0.17 1 0.0
O3 O-2 0.125 0 0.76 1 0.0
O7 O-2 0.365 0 0.87 1 0.0
O22 O-2 0.4 0.5 0.015 1 0.0
W8 W+5 0.414 0.5 0.536 1 0.0
O13 O-2 0.125 0.5 0.43 1 0.0
O5 O-2 0.255 0 0.015 1 0.0
W6 W+5 0.277 0.5 0.257 1 0.0
W2 W+5 0.084 0.5 0.285 1 0.0
O11 O-2 0.035 0.5 0.115 1 0.0
O19 O-2 0.32 0.5 0.555 1 0.0
O14 O-2 0.14 0.5 0.625 1 0.0
O8 O-2 0.415 0 0.535 1 0.0
